data_2216410
loop_
_publ_author_name
'Ling Zhang'

_publ_contact_author_address
;
Department of Chemistry, Lishui University,
323000 Lishui, Zhejiang, People's
Republic of China
;
_publ_contact_author_email zjlsxyzl@126.com
_publ_contact_author_fax 0578-323118
_publ_contact_author_name 'Ling Zhang'
_publ_contact_author_phone 0578-323118
_publ_section_title
<i>catena</i>-Poly[[tetra-\m-acetato-\k^8^<i>O</i>:<i>O</i>'-dinickel(II)]-\m-2,3'-dipyridylamine-\k^2^<i>N</i>:<i>N</i>']
_journal_coeditor_code DN2259
_journal_date_accepted 2007-11-01
_journal_date_recd_electronic 2007-10-24
_journal_issue 12
_journal_name_full 'Acta Crystallographica Section E'
_journal_page_first m2950
_journal_page_last m2950
_journal_paper_category QM
_journal_paper_doi 10.1107/S1600536807055353
_journal_volume 63
_journal_year 2007
_chemical_formula_iupac '[Ni2 (C2 H3 O2)4 (C10 H7 N3) ]'
_chemical_formula_moiety 'C18 H19 N3 Ni2 O8'
_chemical_formula_sum 'C18 H19 N3 Ni2 O8'
_chemical_formula_weight 522.78
_chemical_name_common
;
Poly[(2,3'-dipyridylamine)(tetraacetyl)dinickel(II)]
;
_chemical_name_systematic
;
Poly[(tetraacetyl-\k^2^N:N')dinickel(II)-\m-2,3'-dipyridylamine-\k^2^O:O']
;
_space_group_IT_number 15
_symmetry_cell_setting monoclinic
_symmetry_space_group_name_Hall '-C 2yc'
_symmetry_space_group_name_H-M 'C 1 2/c 1'
_atom_sites_solution_hydrogens geom
_atom_sites_solution_primary direct
_atom_sites_solution_secondary difmap
_audit_creation_method SHELXL-97
_cell_angle_alpha 90.00
_cell_angle_beta 106.191(7)
_cell_angle_gamma 90.00
_cell_formula_units_Z 4
_cell_length_a 13.4008(13)
_cell_length_b 8.4880(9)
_cell_length_c 20.112(2)
_cell_measurement_reflns_used 1973
_cell_measurement_temperature 298(2)
_cell_measurement_theta_max 25.19
_cell_measurement_theta_min 2.87
_cell_volume 2196.9(4)
_computing_cell_refinement 'SAINT (Bruker, 2004)'
_computing_data_collection 'APEX2 (Bruker, 2004)'
_computing_data_reduction 'SAINT (Bruker, 2004)'
_computing_molecular_graphics 'PLATON (Spek, 2003)'
_computing_publication_material 'SHELXTL (Bruker, 1997)'
_computing_structure_refinement 'SHELXL97 (Sheldrick, 1997)'
_computing_structure_solution 'SHELXS97 (Sheldrick, 1997)'
_diffrn_ambient_temperature 298(2)
_diffrn_detector_area_resol_mean 0
_diffrn_measured_fraction_theta_full 0.995
_diffrn_measured_fraction_theta_max 0.995
_diffrn_measurement_device_type 'Bruker APEXII area-detector diffractometer'
_diffrn_measurement_method '\f and \w scan'
_diffrn_radiation_monochromator graphite
_diffrn_radiation_source 'fine-focus sealed tube'
_diffrn_radiation_type MoK\a
_diffrn_radiation_wavelength 0.71073
_diffrn_reflns_av_R_equivalents 0.0946
_diffrn_reflns_av_sigmaI/netI 0.1248
_diffrn_reflns_limit_h_max 16
_diffrn_reflns_limit_h_min -14
_diffrn_reflns_limit_k_max 8
_diffrn_reflns_limit_k_min -10
_diffrn_reflns_limit_l_max 18
_diffrn_reflns_limit_l_min -24
_diffrn_reflns_number 5441
_diffrn_reflns_theta_full 25.19
_diffrn_reflns_theta_max 25.19
_diffrn_reflns_theta_min 2.87
_diffrn_standards_interval_count 0
_diffrn_standards_interval_time 0
_diffrn_standards_number 0
_exptl_absorpt_coefficient_mu 1.762
_exptl_absorpt_correction_T_max 0.7658
_exptl_absorpt_correction_T_min 0.6476
_exptl_absorpt_correction_type multi-scan
_exptl_absorpt_process_details '(SADABS; Sheldrick, 2004)'
_exptl_crystal_colour green
_exptl_crystal_density_diffrn 1.581
_exptl_crystal_density_method 'not measured'
_exptl_crystal_description block
_exptl_crystal_F_000 1072
_exptl_crystal_size_max 0.27
_exptl_crystal_size_mid 0.21
_exptl_crystal_size_min 0.16
_refine_diff_density_max 0.567
_refine_diff_density_min -0.454
_refine_ls_extinction_method none
_refine_ls_goodness_of_fit_ref 0.999
_refine_ls_hydrogen_treatment constr
_refine_ls_matrix_type full
_refine_ls_number_parameters 147
_refine_ls_number_reflns 1973
_refine_ls_number_restraints 0
_refine_ls_restrained_S_all 0.999
_refine_ls_R_factor_all 0.1231
_refine_ls_R_factor_gt 0.0541
_refine_ls_shift/su_max 0.001
_refine_ls_shift/su_mean 0.000
_refine_ls_structure_factor_coef Fsqd
_refine_ls_weighting_details 'calc w=1/[\s^2^(Fo^2^)+(0.0465P)^2^+0.0000P] where P=(Fo^2^+2Fc^2^)/3'
_refine_ls_weighting_scheme calc
_refine_ls_wR_factor_gt 0.1117
_refine_ls_wR_factor_ref 0.1323
_reflns_number_gt 1098
_reflns_number_total 1973
_reflns_threshold_expression I>2\s(I)
_cod_data_source_file dn2259.cif
_cod_data_source_block I
_cod_original_sg_symbol_H-M 'C 2/c'
_cod_database_code 2216410
_cod_database_fobs_code 2216410

loop_
_symmetry_equiv_pos_as_xyz
'x, y, z'
'-x, y, -z+1/2'
'x+1/2, y+1/2, z'
'-x+1/2, y+1/2, -z+1/2'
'-x, -y, -z'
'x, -y, z-1/2'
'-x+1/2, -y+1/2, -z'
'x+1/2, -y+1/2, z-1/2'

loop_
_atom_site_type_symbol
_atom_site_label
_atom_site_fract_x
_atom_site_fract_y
_atom_site_fract_z
_atom_site_U_iso_or_equiv
_atom_site_adp_type
_atom_site_calc_flag
_atom_site_refinement_flags
_atom_site_occupancy
Ni Ni1 0.95385(5) 0.92235(8) 0.94293(4) 0.0423(3) Uani d . 1
N N1 0.8818(4) 0.7990(6) 0.8453(3) 0.0577(14) Uani d . 1
N N2 1.0307(9) 0.7655(13) 0.8155(5) 0.061(3) Uani d P 0.50
H H2 1.0613 0.7845 0.8584 0.074 Uiso calc PR 0.50
O O1 1.0991(3) 0.8984(5) 0.9401(2) 0.0644(12) Uani d . 1
O O2 1.1772(3) 1.0270(5) 1.0372(3) 0.0688(13) Uani d . 1
O O3 0.9695(3) 0.7416(5) 1.0053(2) 0.0603(12) Uani d . 1
O O4 1.0480(3) 0.8712(5) 1.1020(2) 0.0654(13) Uani d . 1
C C1 0.7828(6) 0.7539(8) 0.8293(4) 0.077(2) Uani d . 1
H H1 0.7445 0.7658 0.8611 0.092 Uiso calc R 1
C C2 0.7364(8) 0.6873(11) 0.7633(6) 0.121(4) Uani d . 1
H H21 0.6677 0.6535 0.7516 0.145 Uiso calc R 1
C C3 0.7940(15) 0.6729(14) 0.7163(7) 0.165(8) Uani d . 1
H H3 0.7632 0.6323 0.6724 0.198 Uiso calc R 1
C C4 0.8911(11) 0.7158(18) 0.7332(5) 0.170(8) Uani d . 1
C C5 0.9334(7) 0.7787(12) 0.7980(4) 0.098(3) Uani d . 1
C C6 1.1793(5) 0.9576(7) 0.9823(4) 0.0533(17) Uani d . 1
C C7 1.2802(5) 0.9406(8) 0.9663(4) 0.079(2) Uani d . 1
H H7A 1.3101 1.0428 0.9647 0.118 Uiso calc R 1
H H7B 1.2695 0.8897 0.9222 0.118 Uiso calc R 1
H H7C 1.3265 0.8782 1.0015 0.118 Uiso calc R 1
C C8 1.0076(5) 0.7494(8) 1.0691(4) 0.0573(17) Uani d . 1
C C9 1.0085(6) 0.6030(8) 1.1110(4) 0.074(2) Uani d . 1
H H9A 0.9487 0.6024 1.1284 0.111 Uiso calc R 1
H H9B 1.0704 0.6009 1.1491 0.111 Uiso calc R 1
H H9C 1.0069 0.5120 1.0824 0.111 Uiso calc R 1

loop_
_atom_site_aniso_label
_atom_site_aniso_U_11
_atom_site_aniso_U_22
_atom_site_aniso_U_33
_atom_site_aniso_U_12
_atom_site_aniso_U_13
_atom_site_aniso_U_23
Ni1 0.0396(5) 0.0408(5) 0.0436(5) -0.0011(4) 0.0069(3) -0.0036(4)
N1 0.054(4) 0.054(4) 0.062(4) 0.002(3) 0.011(3) -0.003(3)
N2 0.074(9) 0.085(8) 0.022(5) -0.016(7) 0.008(5) 0.004(5)
O1 0.051(3) 0.068(3) 0.072(3) 0.003(2) 0.014(2) -0.009(2)
O2 0.050(3) 0.077(3) 0.078(3) -0.003(2) 0.015(2) -0.019(3)
O3 0.074(3) 0.049(3) 0.053(3) -0.008(2) 0.011(2) -0.003(2)
O4 0.082(3) 0.043(3) 0.062(3) -0.003(2) 0.006(2) 0.005(2)
C1 0.057(5) 0.064(5) 0.098(6) -0.007(4) 0.001(4) 0.016(4)
C2 0.090(8) 0.082(7) 0.138(10) -0.040(6) -0.053(7) 0.006(7)
C3 0.25(2) 0.111(9) 0.082(9) 0.083(11) -0.048(10) -0.036(7)
C4 0.167(12) 0.259(16) 0.044(6) 0.143(12) -0.038(7) -0.032(8)
C5 0.067(6) 0.163(9) 0.053(5) 0.029(6) -0.002(4) 0.005(5)
C6 0.042(4) 0.050(4) 0.070(5) 0.003(3) 0.019(4) 0.006(4)
C7 0.063(5) 0.072(5) 0.112(6) -0.006(4) 0.041(4) -0.003(4)
C8 0.050(4) 0.053(5) 0.072(5) 0.009(3) 0.022(4) 0.001(4)
C9 0.095(6) 0.056(5) 0.072(5) -0.005(4) 0.027(4) 0.013(4)

loop_
_atom_type_symbol
_atom_type_description
_atom_type_scat_dispersion_real
_atom_type_scat_dispersion_imag
_atom_type_scat_source
C C 0.0033 0.0016 'International Tables Vol C Tables 4.2.6.8 and 6.1.1.4'
H H 0.0000 0.0000 'International Tables Vol C Tables 4.2.6.8 and 6.1.1.4'
N N 0.0061 0.0033 'International Tables Vol C Tables 4.2.6.8 and 6.1.1.4'
O O 0.0106 0.0060 'International Tables Vol C Tables 4.2.6.8 and 6.1.1.4'
Ni Ni 0.3393 1.1124 'International Tables Vol C Tables 4.2.6.8 and 6.1.1.4'

loop_
_geom_angle_atom_site_label_1
_geom_angle_atom_site_label_2
_geom_angle_atom_site_label_3
_geom_angle_site_symmetry_1
_geom_angle_site_symmetry_3
_geom_angle
O2 Ni1 O3 5_777 . 89.00(19)
O2 Ni1 O4 5_777 5_777 90.07(19)
O3 Ni1 O4 . 5_777 167.99(17)
O2 Ni1 O1 5_777 . 168.00(18)
O3 Ni1 O1 . . 90.45(18)
O4 Ni1 O1 5_777 . 87.97(19)
O2 Ni1 N1 5_777 . 95.3(2)
O3 Ni1 N1 . . 98.13(18)
O4 Ni1 N1 5_777 . 93.87(18)
O1 Ni1 N1 . . 96.7(2)
O2 Ni1 Ni1 5_777 5_777 86.66(14)
O3 Ni1 Ni1 . 5_777 83.87(13)
O4 Ni1 Ni1 5_777 5_777 84.13(13)
O1 Ni1 Ni1 . 5_777 81.36(13)
N1 Ni1 Ni1 . 5_777 177.22(17)
C1 N1 C5 . . 118.1(7)
C1 N1 Ni1 . . 120.8(5)
C5 N1 Ni1 . . 120.9(5)
C5 N2 C4 . 2_756 128.9(9)
C5 N2 H2 . . 115.6
C4 N2 H2 2_756 . 115.6
C6 O1 Ni1 . . 126.6(4)
C6 O2 Ni1 . 5_777 121.6(4)
C8 O3 Ni1 . . 124.0(4)
C8 O4 Ni1 . 5_777 122.5(4)
N1 C1 C2 . . 119.1(8)
N1 C1 H1 . . 120.4
C2 C1 H1 . . 120.4
C3 C2 C1 . . 119.6(10)
C3 C2 H21 . . 120.2
C1 C2 H21 . . 120.2
C4 C3 C2 . . 120.3(12)
C4 C3 H3 . . 119.9
C2 C3 H3 . . 119.8
C3 C4 C5 . . 118.2(14)
C3 C4 N2 . 2_756 131.3(11)
C5 C4 N2 . 2_756 107.3(13)
N2 C5 N1 . . 121.0(8)
N2 C5 C4 . . 110.5(10)
N1 C5 C4 . . 124.6(11)
O2 C6 O1 . . 123.3(6)
O2 C6 C7 . . 118.8(6)
O1 C6 C7 . . 118.0(7)
C6 C7 H7A . . 109.5
C6 C7 H7B . . 109.5
H7A C7 H7B . . 109.5
C6 C7 H7C . . 109.5
H7A C7 H7C . . 109.5
H7B C7 H7C . . 109.5
O3 C8 O4 . . 125.2(6)
O3 C8 C9 . . 118.2(6)
O4 C8 C9 . . 116.6(6)
C8 C9 H9A . . 109.5
C8 C9 H9B . . 109.5
H9A C9 H9B . . 109.5
C8 C9 H9C . . 109.5
H9A C9 H9C . . 109.5
H9B C9 H9C . . 109.5

loop_
_geom_bond_atom_site_label_1
_geom_bond_atom_site_label_2
_geom_bond_site_symmetry_2
_geom_bond_distance
Ni1 O2 5_777 1.955(5)
Ni1 O3 . 1.956(4)
Ni1 O4 5_777 1.968(4)
Ni1 O1 . 1.974(4)
Ni1 N1 . 2.197(5)
Ni1 Ni1 5_777 2.6371(14)
N1 C1 . 1.332(8)
N1 C5 . 1.333(10)
N2 C5 . 1.258(12)
N2 C4 2_756 1.675(18)
N2 H2 . 0.8600
O1 C6 . 1.273(7)
O2 C6 . 1.258(7)
O2 Ni1 5_777 1.955(5)
O3 C8 . 1.242(7)
O4 C8 . 1.265(8)
O4 Ni1 5_777 1.968(4)
C1 C2 . 1.418(12)
C1 H1 . 0.9300
C2 C3 . 1.381(16)
C2 H21 . 0.9300
C3 C4 . 1.30(2)
C3 H3 . 0.9300
C4 C5 . 1.376(13)
C4 N2 2_756 1.675(18)
C6 C7 . 1.482(9)
C7 H7A . 0.9600
C7 H7B . 0.9600
C7 H7C . 0.9600
C8 C9 . 1.501(9)
C9 H9A . 0.9600
C9 H9B . 0.9600
C9 H9C . 0.9600

loop_
_geom_hbond_atom_site_label_D
_geom_hbond_atom_site_label_H
_geom_hbond_atom_site_label_A
_geom_hbond_distance_DH
_geom_hbond_distance_HA
_geom_hbond_distance_DA
_geom_hbond_angle_DHA
N2 H2 O1 0.86 1.85 2.666(10) 157.4
